data_7061751
loop_
_publ_author_name
'Shelar, Divyesh S.'
'Malankar, Gauri S.'
'M., Manikandan'
'Patra, Malay'
'Butcher, Ray J.'
'Manjare, Sudesh T.'

_publ_section_title
;
 Selective detection of hypochlorous acid in living cervical cancer cells
 with an organoselenium-based BOPPY probe
;
_journal_issue 36
_journal_name_full 'New Journal of Chemistry'
_journal_page_first 17610
_journal_page_last 17618
_journal_paper_doi 10.1039/D2NJ02956A
_journal_volume 46
_journal_year 2022
_chemical_formula_moiety 'C18 H16 B2 F4 N4 Se'
_chemical_formula_sum 'C18 H16 B2 F4 N4 Se'
_chemical_formula_weight 464.93
_space_group_crystal_system monoclinic
_space_group_IT_number 14
_space_group_name_Hall '-P 2ybc'
_space_group_name_H-M_alt 'P 1 21/c 1'
_atom_sites_solution_hydrogens geom
_atom_sites_solution_primary dual
_atom_sites_solution_secondary difmap
_audit_creation_method SHELXL-2018/3
_audit_update_record
;
2022-02-17 deposited with the CCDC.	2022-08-19 downloaded from the CCDC.
;
_cell_angle_alpha 90
_cell_angle_beta 105.288(2)
_cell_angle_gamma 90
_cell_formula_units_Z 4
_cell_length_a 15.7742(11)
_cell_length_b 13.2156(9)
_cell_length_c 9.4460(8)
_cell_measurement_reflns_used 5812
_cell_measurement_temperature 100(2)
_cell_measurement_theta_max 21.456
_cell_measurement_theta_min 2.313
_cell_volume 1899.5(2)
_computing_cell_refinement 'Bruker SAINT'
_computing_data_collection 'Bruker APEX2'
_computing_data_reduction 'Bruker SAINT, SADABS and XPREP'
_computing_molecular_graphics 'Bruker SHELXTL (Sheldrick, 2008)'
_computing_publication_material 'Bruker SHELXTL (Sheldrick, 2008)'
_computing_structure_refinement 'SHELXL-2018/3 (Sheldrick, 2015b)'
_computing_structure_solution 'SHELXT (Sheldrick, 2015a)'
_diffrn_ambient_temperature 100(2)
_diffrn_measured_fraction_theta_full 0.994
_diffrn_measured_fraction_theta_max 0.994
_diffrn_measurement_device_type 'Bruker APEX-II CCD'
_diffrn_measurement_method '\w scans'
_diffrn_radiation_type MoK\a
_diffrn_radiation_wavelength 0.71073
_diffrn_reflns_av_R_equivalents 0.0619
_diffrn_reflns_av_unetI/netI 0.0566
_diffrn_reflns_Laue_measured_fraction_full 0.994
_diffrn_reflns_Laue_measured_fraction_max 0.994
_diffrn_reflns_limit_h_max 21
_diffrn_reflns_limit_h_min -17
_diffrn_reflns_limit_k_max 17
_diffrn_reflns_limit_k_min -15
_diffrn_reflns_limit_l_max 12
_diffrn_reflns_limit_l_min -12
_diffrn_reflns_number 20626
_diffrn_reflns_point_group_measured_fraction_full 0.994
_diffrn_reflns_point_group_measured_fraction_max 0.994
_diffrn_reflns_theta_full 25.242
_diffrn_reflns_theta_max 28.276
_diffrn_reflns_theta_min 2.677
_exptl_absorpt_coefficient_mu 2.027
_exptl_absorpt_correction_T_max 0.1525
_exptl_absorpt_correction_T_min 0.0902
_exptl_absorpt_correction_type multi-scan
_exptl_absorpt_process_details
;
 SADABS 2016/2: Krause, L., Herbst-Irmer, R., Sheldrick G.M. & Stalke D.,
 J. Appl. Cryst. 48 (2015) 3-10
;
_exptl_crystal_colour colorless
_exptl_crystal_density_diffrn 1.626
_exptl_crystal_description needle
_exptl_crystal_F_000 928
_exptl_crystal_size_max 0.250
_exptl_crystal_size_mid 0.035
_exptl_crystal_size_min 0.035
_refine_diff_density_max 1.247
_refine_diff_density_min -0.724
_refine_diff_density_rms 0.116
_refine_ls_extinction_method none
_refine_ls_goodness_of_fit_ref 1.042
_refine_ls_hydrogen_treatment constr
_refine_ls_matrix_type full
_refine_ls_number_parameters 264
_refine_ls_number_reflns 4696
_refine_ls_number_restraints 0
_refine_ls_restrained_S_all 1.042
_refine_ls_R_factor_all 0.0678
_refine_ls_R_factor_gt 0.0501
_refine_ls_shift/su_max 0.000
_refine_ls_shift/su_mean 0.000
_refine_ls_structure_factor_coef Fsqd
_refine_ls_weighting_details 'w=1/[\s^2^(Fo^2^)+(0.0796P)^2^] where P=(Fo^2^+2Fc^2^)/3'
_refine_ls_weighting_scheme calc
_refine_ls_wR_factor_gt 0.1224
_refine_ls_wR_factor_ref 0.1320
_reflns_Friedel_coverage 0.000
_reflns_number_gt 3633
_reflns_number_total 4696
_reflns_threshold_expression 'I > 2\s(I)'
_cod_data_source_file d2nj02956a2.cif
_cod_data_source_block probe_4
_cod_depositor_comments 'Adding full bibliography for 7061751.cif.'
_cod_original_sg_symbol_H-M 'P 21/c'
_cod_database_code 7061751
_shelx_shelxl_version_number 2018/3
_shelx_space_group_comment
;
The symmetry employed for this shelxl refinement is uniquely defined
by the following loop, which should always be used as a source of
symmetry information in preference to the above space-group names.
They are only intended as comments.
;
_shelx_estimated_absorpt_t_min 0.631
_shelx_estimated_absorpt_t_max 0.932

loop_
_space_group_symop_operation_xyz
'x, y, z'
'-x, y+1/2, -z+1/2'
'-x, -y, -z'
'x, -y-1/2, z-1/2'

loop_
_atom_site_label
_atom_site_type_symbol
_atom_site_fract_x
_atom_site_fract_y
_atom_site_fract_z
_atom_site_U_iso_or_equiv
_atom_site_adp_type
_atom_site_occupancy
_atom_site_site_symmetry_order
_atom_site_calc_flag
_atom_site_refinement_flags_posn
_atom_site_refinement_flags_adp
_atom_site_refinement_flags_occupancy
_atom_site_disorder_assembly
_atom_site_disorder_group
Se1 Se 0.46163(2) 0.11789(2) 0.90601(3) 0.01970(13) Uani 1 1 d . . . . .
F1 F 0.20850(11) 0.09196(12) 0.30550(18) 0.0187(4) Uani 1 1 d . . . . .
F2 F 0.12256(11) 0.10662(11) 0.46109(19) 0.0186(4) Uani 1 1 d . . . . .
F3 F 0.14725(11) 0.50934(12) 0.25923(19) 0.0204(4) Uani 1 1 d . . . . .
F4 F 0.06659(11) 0.47984(12) 0.41960(18) 0.0226(4) Uani 1 1 d . . . . .
N1 N 0.26768(15) 0.17981(17) 0.5369(3) 0.0140(5) Uani 1 1 d . . . . .
N2 N 0.15097(15) 0.25781(17) 0.3363(3) 0.0151(5) Uani 1 1 d . . . . .
N3 N 0.17482(15) 0.35229(17) 0.4015(3) 0.0142(5) Uani 1 1 d . . . . .
N4 N 0.04660(16) 0.36556(17) 0.2109(3) 0.0154(5) Uani 1 1 d . . . . .
C1 C 0.56930(19) 0.1344(2) 0.8493(3) 0.0163(6) Uani 1 1 d . . . . .
C2 C 0.6478(2) 0.1164(2) 0.9565(3) 0.0189(7) Uani 1 1 d . . . . .
H2A H 0.646720 0.096546 1.052658 0.023 Uiso 1 1 calc R U . . .
C3 C 0.7273(2) 0.1279(2) 0.9217(4) 0.0223(7) Uani 1 1 d . . . . .
H3A H 0.780670 0.116391 0.994912 0.027 Uiso 1 1 calc R U . . .
C4 C 0.7301(2) 0.1557(2) 0.7819(4) 0.0255(7) Uani 1 1 d . . . . .
H4A H 0.784874 0.162333 0.758478 0.031 Uiso 1 1 calc R U . . .
C5 C 0.6514(2) 0.1739(2) 0.6754(4) 0.0231(7) Uani 1 1 d . . . . .
H5A H 0.652697 0.193632 0.579286 0.028 Uiso 1 1 calc R U . . .
C6 C 0.5714(2) 0.1634(2) 0.7089(3) 0.0202(6) Uani 1 1 d . . . . .
H6A H 0.518136 0.176101 0.636033 0.024 Uiso 1 1 calc R U . . .
C7 C 0.32156(19) 0.1155(2) 0.6318(3) 0.0162(6) Uani 1 1 d . . . . .
C8 C 0.37999(18) 0.1723(2) 0.7393(3) 0.0165(6) Uani 1 1 d . . . . .
C9 C 0.36193(18) 0.2753(2) 0.7103(3) 0.0160(6) Uani 1 1 d . . . . .
C10 C 0.29179(18) 0.2781(2) 0.5848(3) 0.0143(6) Uani 1 1 d . . . . .
C11 C 0.24177(18) 0.3605(2) 0.5162(3) 0.0147(6) Uani 1 1 d . . . . .
H11A H 0.257501 0.426059 0.555543 0.018 Uiso 1 1 calc R U . . .
C12 C 0.3156(2) 0.0033(2) 0.6118(3) 0.0201(6) Uani 1 1 d . . . . .
H12A H 0.312628 -0.013369 0.509550 0.030 Uiso 1 1 calc R U . . .
H12B H 0.262603 -0.021590 0.636106 0.030 Uiso 1 1 calc R U . . .
H12C H 0.367543 -0.028572 0.676648 0.030 Uiso 1 1 calc R U . . .
C13 C 0.4091(2) 0.3638(2) 0.7941(4) 0.0217(7) Uani 1 1 d . . . . .
H13A H 0.374112 0.425197 0.764847 0.032 Uiso 1 1 calc R U . . .
H13B H 0.466332 0.371790 0.773016 0.032 Uiso 1 1 calc R U . . .
H13C H 0.417852 0.352228 0.899504 0.032 Uiso 1 1 calc R U . . .
C14 C 0.07612(17) 0.2687(2) 0.2265(3) 0.0142(6) Uani 1 1 d . . . . .
C15 C 0.03242(18) 0.1917(2) 0.1341(3) 0.0178(6) Uani 1 1 d . . . . .
H15A H 0.053042 0.123909 0.145127 0.021 Uiso 1 1 calc R U . . .
C16 C -0.04127(19) 0.2181(2) 0.0272(3) 0.0212(7) Uani 1 1 d . . . . .
H16A H -0.072409 0.167443 -0.037312 0.025 Uiso 1 1 calc R U . . .
C17 C -0.07193(19) 0.3187(2) 0.0109(4) 0.0230(7) Uani 1 1 d . . . . .
H17A H -0.123030 0.336219 -0.063875 0.028 Uiso 1 1 calc R U . . .
C18 C -0.0265(2) 0.3905(2) 0.1052(3) 0.0196(7) Uani 1 1 d . . . . .
H18A H -0.046433 0.458638 0.096318 0.023 Uiso 1 1 calc R U . . .
B1 B 0.1873(2) 0.1534(2) 0.4095(3) 0.0140(6) Uani 1 1 d . . . . .
B2 B 0.1087(2) 0.4370(2) 0.3244(4) 0.0164(7) Uani 1 1 d . . . . .

loop_
_atom_site_aniso_label
_atom_site_aniso_U_11
_atom_site_aniso_U_22
_atom_site_aniso_U_33
_atom_site_aniso_U_23
_atom_site_aniso_U_13
_atom_site_aniso_U_12
Se1 0.01569(19) 0.0260(2) 0.01597(18) 0.00581(12) 0.00166(12) 0.00312(12)
F1 0.0216(9) 0.0150(8) 0.0187(9) -0.0028(7) 0.0039(7) 0.0042(7)
F2 0.0173(9) 0.0174(8) 0.0214(9) 0.0035(7) 0.0058(7) -0.0023(7)
F3 0.0223(9) 0.0141(8) 0.0235(9) 0.0033(7) 0.0037(7) -0.0029(7)
F4 0.0280(9) 0.0178(9) 0.0230(10) 0.0008(7) 0.0084(8) 0.0074(7)
N1 0.0128(11) 0.0104(11) 0.0187(13) -0.0008(9) 0.0038(9) 0.0009(9)
N2 0.0157(12) 0.0093(11) 0.0185(13) -0.0025(9) 0.0014(10) 0.0015(9)
N3 0.0179(13) 0.0101(11) 0.0152(12) -0.0011(9) 0.0053(10) -0.0006(10)
N4 0.0159(12) 0.0123(11) 0.0183(13) 0.0037(9) 0.0052(10) 0.0023(10)
C1 0.0154(14) 0.0122(13) 0.0201(15) -0.0011(11) 0.0026(12) 0.0025(11)
C2 0.0208(16) 0.0135(14) 0.0194(16) 0.0032(11) -0.0001(12) -0.0010(11)
C3 0.0144(15) 0.0191(15) 0.0290(18) 0.0020(13) -0.0019(13) 0.0038(12)
C4 0.0166(16) 0.0198(15) 0.041(2) 0.0018(14) 0.0093(14) 0.0016(13)
C5 0.0259(17) 0.0179(15) 0.0255(17) 0.0026(13) 0.0066(13) 0.0017(13)
C6 0.0189(15) 0.0170(14) 0.0229(16) 0.0001(12) 0.0026(12) 0.0025(12)
C7 0.0162(15) 0.0158(14) 0.0175(15) 0.0039(11) 0.0060(12) 0.0038(11)
C8 0.0134(14) 0.0216(15) 0.0140(14) 0.0028(12) 0.0027(11) 0.0042(12)
C9 0.0134(14) 0.0178(14) 0.0178(15) -0.0012(11) 0.0061(11) -0.0001(12)
C10 0.0163(14) 0.0121(13) 0.0145(14) 0.0001(11) 0.0038(11) -0.0008(11)
C11 0.0141(14) 0.0135(13) 0.0160(14) -0.0003(11) 0.0033(11) -0.0012(11)
C12 0.0202(15) 0.0150(14) 0.0241(16) 0.0030(12) 0.0039(12) 0.0029(12)
C13 0.0178(15) 0.0239(16) 0.0202(16) -0.0020(12) -0.0004(12) -0.0034(13)
C14 0.0130(13) 0.0129(13) 0.0172(14) 0.0020(11) 0.0050(11) -0.0007(11)
C15 0.0159(14) 0.0137(14) 0.0222(15) -0.0005(12) 0.0024(12) -0.0027(11)
C16 0.0188(15) 0.0210(15) 0.0213(16) 0.0015(12) 0.0008(12) -0.0025(13)
C17 0.0153(15) 0.0229(16) 0.0268(17) 0.0041(13) -0.0015(12) 0.0007(13)
C18 0.0163(15) 0.0191(15) 0.0231(16) 0.0055(12) 0.0050(12) 0.0060(12)
B1 0.0133(15) 0.0130(14) 0.0143(16) 0.0004(12) 0.0013(12) 0.0015(13)
B2 0.0187(17) 0.0120(15) 0.0172(17) 0.0017(12) 0.0024(13) 0.0033(13)

loop_
_atom_type_symbol
_atom_type_description
_atom_type_scat_dispersion_real
_atom_type_scat_dispersion_imag
_atom_type_scat_source
C C 0.0033 0.0016 'International Tables Vol C Tables 4.2.6.8 and 6.1.1.4'
H H 0.0000 0.0000 'International Tables Vol C Tables 4.2.6.8 and 6.1.1.4'
B B 0.0013 0.0007 'International Tables Vol C Tables 4.2.6.8 and 6.1.1.4'
F F 0.0171 0.0103 'International Tables Vol C Tables 4.2.6.8 and 6.1.1.4'
N N 0.0061 0.0033 'International Tables Vol C Tables 4.2.6.8 and 6.1.1.4'
Se Se -0.0929 2.2259 'International Tables Vol C Tables 4.2.6.8 and 6.1.1.4'

loop_
_geom_angle_atom_site_label_1
_geom_angle_atom_site_label_2
_geom_angle_atom_site_label_3
_geom_angle
_geom_angle_site_symmetry_1
_geom_angle_site_symmetry_3
_geom_angle_publ_flag
C8 Se1 C1 100.49(12) . . ?
C7 N1 C10 107.4(2) . . ?
C7 N1 B1 128.1(2) . . ?
C10 N1 B1 124.2(2) . . ?
C14 N2 N3 108.7(2) . . ?
C14 N2 B1 124.6(2) . . ?
N3 N2 B1 124.2(2) . . ?
C11 N3 N2 120.3(2) . . ?
C11 N3 B2 128.3(2) . . ?
N2 N3 B2 111.3(2) . . ?
C18 N4 C14 120.8(2) . . ?
C18 N4 B2 128.1(2) . . ?
C14 N4 B2 111.1(2) . . ?
C6 C1 C2 119.9(3) . . ?
C6 C1 Se1 122.8(2) . . ?
C2 C1 Se1 117.3(2) . . ?
C3 C2 C1 119.6(3) . . ?
C3 C2 H2A 120.2 . . ?
C1 C2 H2A 120.2 . . ?
C4 C3 C2 121.0(3) . . ?
C4 C3 H3A 119.5 . . ?
C2 C3 H3A 119.5 . . ?
C3 C4 C5 119.1(3) . . ?
C3 C4 H4A 120.4 . . ?
C5 C4 H4A 120.4 . . ?
C6 C5 C4 120.6(3) . . ?
C6 C5 H5A 119.7 . . ?
C4 C5 H5A 119.7 . . ?
C5 C6 C1 119.8(3) . . ?
C5 C6 H6A 120.1 . . ?
C1 C6 H6A 120.1 . . ?
N1 C7 C8 108.7(2) . . ?
N1 C7 C12 121.9(3) . . ?
C8 C7 C12 129.3(3) . . ?
C7 C8 C9 108.6(2) . . ?
C7 C8 Se1 125.0(2) . . ?
C9 C8 Se1 126.1(2) . . ?
C10 C9 C8 105.5(2) . . ?
C10 C9 C13 127.1(3) . . ?
C8 C9 C13 127.4(3) . . ?
C9 C10 N1 109.8(2) . . ?
C9 C10 C11 129.7(3) . . ?
N1 C10 C11 120.1(2) . . ?
N3 C11 C10 123.7(3) . . ?
N3 C11 H11A 118.1 . . ?
C10 C11 H11A 118.1 . . ?
C7 C12 H12A 109.5 . . ?
C7 C12 H12B 109.5 . . ?
H12A C12 H12B 109.5 . . ?
C7 C12 H12C 109.5 . . ?
H12A C12 H12C 109.5 . . ?
H12B C12 H12C 109.5 . . ?
C9 C13 H13A 109.5 . . ?
C9 C13 H13B 109.5 . . ?
H13A C13 H13B 109.5 . . ?
C9 C13 H13C 109.5 . . ?
H13A C13 H13C 109.5 . . ?
H13B C13 H13C 109.5 . . ?
N4 C14 N2 112.8(2) . . ?
N4 C14 C15 121.3(2) . . ?
N2 C14 C15 125.9(2) . . ?
C16 C15 C14 117.3(3) . . ?
C16 C15 H15A 121.3 . . ?
C14 C15 H15A 121.3 . . ?
C15 C16 C17 121.4(3) . . ?
C15 C16 H16A 119.3 . . ?
C17 C16 H16A 119.3 . . ?
C18 C17 C16 118.5(3) . . ?
C18 C17 H17A 120.7 . . ?
C16 C17 H17A 120.7 . . ?
N4 C18 C17 120.7(3) . . ?
N4 C18 H18A 119.7 . . ?
C17 C18 H18A 119.7 . . ?
F1 B1 F2 109.1(2) . . ?
F1 B1 N1 112.6(2) . . ?
F2 B1 N1 111.0(2) . . ?
F1 B1 N2 109.2(2) . . ?
F2 B1 N2 109.1(2) . . ?
N1 B1 N2 105.8(2) . . ?
F3 B2 F4 110.9(2) . . ?
F3 B2 N4 112.8(2) . . ?
F4 B2 N4 112.0(2) . . ?
F3 B2 N3 112.8(3) . . ?
F4 B2 N3 111.5(2) . . ?
N4 B2 N3 96.1(2) . . ?

loop_
_geom_bond_atom_site_label_1
_geom_bond_atom_site_label_2
_geom_bond_distance
_geom_bond_site_symmetry_2
_geom_bond_publ_flag
Se1 C8 1.894(3) . ?
Se1 C1 1.923(3) . ?
F1 B1 1.382(4) . ?
F2 B1 1.387(4) . ?
F3 B2 1.364(4) . ?
F4 B2 1.373(4) . ?
N1 C7 1.359(4) . ?
N1 C10 1.395(3) . ?
N1 B1 1.540(4) . ?
N2 C14 1.358(3) . ?
N2 N3 1.399(3) . ?
N2 B1 1.582(4) . ?
N3 C11 1.303(4) . ?
N3 B2 1.572(4) . ?
N4 C18 1.352(4) . ?
N4 C14 1.357(3) . ?
N4 B2 1.564(4) . ?
C1 C6 1.389(4) . ?
C1 C2 1.398(4) . ?
C2 C3 1.386(5) . ?
C2 H2A 0.9500 . ?
C3 C4 1.383(5) . ?
C3 H3A 0.9500 . ?
C4 C5 1.398(4) . ?
C4 H4A 0.9500 . ?
C5 C6 1.387(4) . ?
C5 H5A 0.9500 . ?
C6 H6A 0.9500 . ?
C7 C8 1.397(4) . ?
C7 C12 1.494(4) . ?
C8 C9 1.402(4) . ?
C9 C10 1.392(4) . ?
C9 C13 1.496(4) . ?
C10 C11 1.399(4) . ?
C11 H11A 0.9500 . ?
C12 H12A 0.9800 . ?
C12 H12B 0.9800 . ?
C12 H12C 0.9800 . ?
C13 H13A 0.9800 . ?
C13 H13B 0.9800 . ?
C13 H13C 0.9800 . ?
C14 C15 1.397(4) . ?
C15 C16 1.368(4) . ?
C15 H15A 0.9500 . ?
C16 C17 1.409(4) . ?
C16 H16A 0.9500 . ?
C17 C18 1.369(4) . ?
C17 H17A 0.9500 . ?
C18 H18A 0.9500 . ?

loop_
_geom_hbond_atom_site_label_D
_geom_hbond_atom_site_label_H
_geom_hbond_atom_site_label_A
_geom_hbond_distance_DH
_geom_hbond_distance_HA
_geom_hbond_distance_DA
_geom_hbond_angle_DHA
_geom_hbond_site_symmetry_A
_geom_hbond_publ_flag
C12 H12A F1 0.98 2.58 3.165(3) 118.0 . yes
C12 H12B F3 0.98 2.41 3.312(4) 152.8 4_566 yes
C12 H12C Se1 0.98 2.99 3.456(3) 110.3 . yes
C15 H15A F1 0.95 2.55 3.115(3) 117.9 . yes
C15 H15A F4 0.95 2.64 3.182(3) 116.9 2_545 yes
C15 H15A F4 0.95 2.59 3.180(3) 120.7 4_565 yes
C18 H18A F2 0.95 2.28 3.216(3) 166.8 2 yes

loop_
_geom_torsion_atom_site_label_1
_geom_torsion_atom_site_label_2
_geom_torsion_atom_site_label_3
_geom_torsion_atom_site_label_4
_geom_torsion
_geom_torsion_site_symmetry_1
_geom_torsion_site_symmetry_2
_geom_torsion_site_symmetry_3
_geom_torsion_site_symmetry_4
_geom_torsion_publ_flag
C14 N2 N3 C11 175.6(3) . . . . ?
B1 N2 N3 C11 13.0(4) . . . . ?
C14 N2 N3 B2 -1.0(3) . . . . ?
B1 N2 N3 B2 -163.6(3) . . . . ?
C6 C1 C2 C3 0.0(4) . . . . ?
Se1 C1 C2 C3 -179.6(2) . . . . ?
C1 C2 C3 C4 -0.7(4) . . . . ?
C2 C3 C4 C5 1.0(5) . . . . ?
C3 C4 C5 C6 -0.5(5) . . . . ?
C4 C5 C6 C1 -0.1(5) . . . . ?
C2 C1 C6 C5 0.4(4) . . . . ?
Se1 C1 C6 C5 -180.0(2) . . . . ?
C10 N1 C7 C8 -0.3(3) . . . . ?
B1 N1 C7 C8 -173.6(3) . . . . ?
C10 N1 C7 C12 -178.6(3) . . . . ?
B1 N1 C7 C12 8.1(5) . . . . ?
N1 C7 C8 C9 0.0(3) . . . . ?
C12 C7 C8 C9 178.1(3) . . . . ?
N1 C7 C8 Se1 174.3(2) . . . . ?
C12 C7 C8 Se1 -7.6(5) . . . . ?
C1 Se1 C8 C7 105.6(3) . . . . ?
C1 Se1 C8 C9 -81.1(3) . . . . ?
C7 C8 C9 C10 0.3(3) . . . . ?
Se1 C8 C9 C10 -173.9(2) . . . . ?
C7 C8 C9 C13 -178.5(3) . . . . ?
Se1 C8 C9 C13 7.3(5) . . . . ?
C8 C9 C10 N1 -0.5(3) . . . . ?
C13 C9 C10 N1 178.3(3) . . . . ?
C8 C9 C10 C11 172.9(3) . . . . ?
C13 C9 C10 C11 -8.3(5) . . . . ?
C7 N1 C10 C9 0.5(3) . . . . ?
B1 N1 C10 C9 174.2(3) . . . . ?
C7 N1 C10 C11 -173.7(3) . . . . ?
B1 N1 C10 C11 0.0(4) . . . . ?
N2 N3 C11 C10 -2.3(4) . . . . ?
B2 N3 C11 C10 173.7(3) . . . . ?
C9 C10 C11 N3 -177.0(3) . . . . ?
N1 C10 C11 N3 -4.2(5) . . . . ?
C18 N4 C14 N2 178.9(3) . . . . ?
B2 N4 C14 N2 0.5(3) . . . . ?
C18 N4 C14 C15 0.1(4) . . . . ?
B2 N4 C14 C15 -178.3(3) . . . . ?
N3 N2 C14 N4 0.3(3) . . . . ?
B1 N2 C14 N4 162.8(2) . . . . ?
N3 N2 C14 C15 179.0(3) . . . . ?
B1 N2 C14 C15 -18.5(5) . . . . ?
N4 C14 C15 C16 0.1(4) . . . . ?
N2 C14 C15 C16 -178.5(3) . . . . ?
C14 C15 C16 C17 0.0(5) . . . . ?
C15 C16 C17 C18 -0.2(5) . . . . ?
C14 N4 C18 C17 -0.4(4) . . . . ?
B2 N4 C18 C17 177.7(3) . . . . ?
C16 C17 C18 N4 0.5(5) . . . . ?
C7 N1 B1 F1 -60.2(4) . . . . ?
C10 N1 B1 F1 127.5(3) . . . . ?
C7 N1 B1 F2 62.4(4) . . . . ?
C10 N1 B1 F2 -109.9(3) . . . . ?
C7 N1 B1 N2 -179.4(3) . . . . ?
C10 N1 B1 N2 8.3(4) . . . . ?
C14 N2 B1 F1 63.8(3) . . . . ?
N3 N2 B1 F1 -136.3(3) . . . . ?
C14 N2 B1 F2 -55.3(4) . . . . ?
N3 N2 B1 F2 104.6(3) . . . . ?
C14 N2 B1 N1 -174.7(2) . . . . ?
N3 N2 B1 N1 -14.9(3) . . . . ?
C18 N4 B2 F3 -61.3(4) . . . . ?
C14 N4 B2 F3 116.9(3) . . . . ?
C18 N4 B2 F4 64.6(4) . . . . ?
C14 N4 B2 F4 -117.1(3) . . . . ?
C18 N4 B2 N3 -179.2(3) . . . . ?
C14 N4 B2 N3 -1.0(3) . . . . ?
C11 N3 B2 F3 67.0(4) . . . . ?
N2 N3 B2 F3 -116.7(3) . . . . ?
C11 N3 B2 F4 -58.6(4) . . . . ?
N2 N3 B2 F4 117.7(3) . . . . ?
C11 N3 B2 N4 -175.1(3) . . . . ?
N2 N3 B2 N4 1.1(3) . . . . ?
